data_4115432
loop_
_publ_author_name
'Yong-Shou Lin'
'Hanae Misawa'
'Jun Yamada'
'Kazuko Matsumoto'

_publ_section_title
;
 Synthesis of Ketonylplatinum(III) Dinuclear Complexes: Observation of the
 Competitive Radical vs Electrophilic Displacement in Pt(III)-Promoted C-H
 Bond Activation of Ketones
;
_journal_name_full 'Journal of the American Chemical Society'
_journal_page_first 569
_journal_page_last 575
_journal_paper_doi 10.1021/ja9943041
_journal_volume 123
_journal_year 2001
_chemical_formula_sum 'C15 H39 N9 O13 Pt2'
_chemical_formula_weight 943.71
_space_group_IT_number 2
_symmetry_cell_setting triclinic
_symmetry_Int_Tables_number 2
_symmetry_space_group_name_Hall '-P 1'
_symmetry_space_group_name_H-M 'P -1'
_cell_angle_alpha 104.50(1)
_cell_angle_beta 96.90(2)
_cell_angle_gamma 73.07(2)
_cell_formula_units_Z 2
_cell_length_a 10.105(2)
_cell_length_b 17.225(3)
_cell_length_c 9.522(2)
_cell_measurement_reflns_used 25
_cell_measurement_temperature 298.2
_cell_measurement_theta_max 15.0
_cell_measurement_theta_min 14.8
_cell_volume 1533.1(5)
_computing_cell_refinement 'MSC/AFC Diffractometer Control'
_computing_data_collection 'MSC/AFC Diffractometer Control'
_computing_data_reduction 'teXsan Ver. 1.10'
_computing_publication_material 'teXsan Ver. 1.10'
_computing_structure_refinement 'teXsan Ver. 1.10'
_computing_structure_solution 'DIRDIF94 (PATTY)'
_diffrn_measured_fraction_theta_full 1.0001
_diffrn_measured_fraction_theta_max 1.0001
_diffrn_measurement_device_type 'Rigaku AFC7R'
_diffrn_measurement_method \w-2\q
_diffrn_radiation_type 'Mo K\a'
_diffrn_radiation_wavelength 0.7107
_diffrn_reflns_av_R_equivalents 0.021
_diffrn_reflns_limit_h_max 13
_diffrn_reflns_limit_h_min 0
_diffrn_reflns_limit_k_max 22
_diffrn_reflns_limit_k_min -21
_diffrn_reflns_limit_l_max 12
_diffrn_reflns_limit_l_min -12
_diffrn_reflns_number 7453
_diffrn_reflns_theta_full 27.50
_diffrn_reflns_theta_max 27.50
_diffrn_standards_decay_% 0.22
_diffrn_standards_interval_count 150
_diffrn_standards_number 3
_exptl_absorpt_coefficient_mu 9.147
_exptl_absorpt_correction_T_max 0.999
_exptl_absorpt_correction_T_min 0.512
_exptl_absorpt_correction_type psi-scan
_exptl_absorpt_process_details '(North, Phillips & Mathews, 1968)'
_exptl_crystal_colour yellow
_exptl_crystal_density_diffrn 2.044
_exptl_crystal_description prismatic
_exptl_crystal_size_max 0.300
_exptl_crystal_size_mid 0.200
_exptl_crystal_size_min 0.100
_refine_diff_density_max 0.78
_refine_diff_density_min -0.96
_refine_ls_extinction_method none
_refine_ls_goodness_of_fit_ref 1.152
_refine_ls_hydrogen_treatment noref
_refine_ls_number_parameters 352
_refine_ls_number_reflns 5044
_refine_ls_R_factor_gt 0.0314
_refine_ls_shift/su_max 0.0072
_refine_ls_structure_factor_coef F
_refine_ls_weighting_details 'w = 1/[\s^2^(Fo) + 0.00010|Fo|^2^]'
_refine_ls_weighting_scheme calc
_refine_ls_wR_factor_ref 0.0338
_reflns_number_gt 5044
_reflns_number_total 7052
_reflns_threshold_expression F^2^>3.0\s(F^2^)
_cod_data_source_file ja9943041_2.cif
_cod_data_source_block C15H39N9O13Pt2
_cod_original_sg_symbol_H-M 'P -1 '
_cod_original_formula_sum 'C15 H39 N9 O13 Pt2 '
_cod_database_code 4115432

loop_
_symmetry_equiv_pos_as_xyz
x,y,z
-x,-y,-z

loop_
_atom_site_label
_atom_site_type_symbol
_atom_site_fract_x
_atom_site_fract_y
_atom_site_fract_z
_atom_site_U_iso_or_equiv
_atom_site_adp_type
_atom_site_occupancy
_atom_site_calc_flag
Pt(1) Pt 0.46604(3) 0.31599(2) 0.13569(3) 0.03138(8) Uani 1.00 d
Pt(2) Pt 0.22815(3) 0.37708(2) 0.28117(3) 0.03131(8) Uani 1.00 d
O(1) O 0.6562(7) 0.1136(4) -0.0632(8) 0.079(2) Uani 1.00 d
O(2) O 0.8303(9) 0.0121(5) 0.055(1) 0.116(4) Uani 1.00 d
O(3) O 0.5044(5) 0.2179(3) 0.2274(6) 0.046(2) Uani 1.00 d
O(4) O 0.3520(5) 0.2634(3) -0.0294(5) 0.044(2) Uani 1.00 d
O(5) O 0.5410(8) 0.3407(4) 0.6411(9) 0.090(3) Uani 1.00 d
O(6) O 0.5692(6) 0.4561(4) 0.6251(6) 0.054(2) Uani 1.00 d
O(7) O 0.6439(6) 0.4099(4) 0.8183(6) 0.063(2) Uani 1.00 d
O(8) O 0.6750(6) 0.4875(4) 0.1757(7) 0.066(2) Uani 1.00 d
O(9) O 0.8519(6) 0.4981(5) 0.0839(7) 0.070(2) Uani 1.00 d
O(10) O 0.8541(7) 0.3851(5) 0.1500(8) 0.080(3) Uani 1.00 d
O(11) O 0.8357(6) 0.3673(4) 0.4886(7) 0.066(2) Uani 1.00 d
O(12) O 1.0133(7) 0.4043(4) 0.4663(8) 0.083(3) Uani 1.00 d
O(13) O 1.0067(7) 0.2786(4) 0.3716(7) 0.067(2) Uani 1.00 d
N(1) N 0.2997(7) 0.2652(4) 0.3311(7) 0.046(2) Uani 1.00 d
N(2) N 0.1549(6) 0.3236(4) 0.0858(7) 0.045(2) Uani 1.00 d
N(3) N 0.5912(6) 0.3639(4) 0.2952(7) 0.044(2) Uani 1.00 d
N(4) N 0.4361(6) 0.4109(4) 0.0358(7) 0.045(2) Uani 1.00 d
N(5) N 0.2849(6) 0.4349(4) 0.4852(7) 0.045(2) Uani 1.00 d
N(6) N 0.1412(6) 0.4937(4) 0.2368(7) 0.042(2) Uani 1.00 d
N(7) N 0.5861(7) 0.4010(4) 0.6953(8) 0.045(2) Uani 1.00 d
N(8) N 0.7954(7) 0.4590(5) 0.1377(7) 0.047(2) Uani 1.00 d
N(9) N 0.9499(7) 0.3504(5) 0.4404(8) 0.050(2) Uani 1.00 d
C(1) C 0.6377(8) 0.2570(6) 0.0043(9) 0.049(2) Uani 1.00 d
C(2) C 0.7048(9) 0.1718(5) 0.0207(10) 0.049(3) Uani 1.00 d
C(3) C 0.8138(9) 0.1540(6) 0.120(1) 0.066(3) Uani 1.00 d
C(4) C 0.872(1) 0.0704(8) 0.138(2) 0.096(5) Uani 1.00 d
C(5) C 0.985(2) 0.052(1) 0.254(2) 0.172(8) Uani 1.00 d
C(6) C 0.4111(8) 0.2083(5) 0.2982(8) 0.039(2) Uani 1.00 d
C(7) C 0.447(1) 0.1236(6) 0.336(1) 0.065(3) Uani 1.00 d
C(8) C 0.329(2) 0.1137(8) 0.403(2) 0.166(7) Uani 1.00 d
C(9) C 0.473(2) 0.0580(7) 0.198(2) 0.141(7) Uani 1.00 d
C(10) C 0.574(2) 0.114(1) 0.433(2) 0.203(10) Uani 1.00 d
C(11) C 0.2202(8) 0.2773(5) -0.0241(8) 0.041(2) Uani 1.00 d
C(12) C 0.1494(9) 0.2397(6) -0.1625(9) 0.058(3) Uani 1.00 d
C(13) C 0.162(2) 0.2844(7) -0.277(1) 0.106(5) Uani 1.00 d
C(14) C -0.002(1) 0.251(1) -0.148(1) 0.166(7) Uani 1.00 d
C(15) C 0.226(1) 0.1488(6) -0.2068(10) 0.066(3) Uani 1.00 d
H(1) H 0.2226 0.2537 0.3630 0.0546 Uiso 1.00 calc
H(2) H 0.0648 0.3357 0.0884 0.0546 Uiso 1.00 calc
H(3) H 0.6815 0.3265 0.2915 0.0523 Uiso 1.00 calc
H(4) H 0.5956 0.4159 0.2820 0.0523 Uiso 1.00 calc
H(5) H 0.5552 0.3717 0.3870 0.0523 Uiso 1.00 calc
H(6) H 0.4811 0.4506 0.0922 0.0543 Uiso 1.00 calc
H(7) H 0.4733 0.3899 -0.0575 0.0543 Uiso 1.00 calc
H(8) H 0.3397 0.4367 0.0258 0.0543 Uiso 1.00 calc
H(9) H 0.3325 0.3941 0.5382 0.0546 Uiso 1.00 calc
H(10) H 0.3440 0.4676 0.4782 0.0546 Uiso 1.00 calc
H(11) H 0.2045 0.4698 0.5339 0.0546 Uiso 1.00 calc
H(12) H 0.2108 0.5220 0.2468 0.0509 Uiso 1.00 calc
H(13) H 0.1017 0.4876 0.1403 0.0509 Uiso 1.00 calc
H(14) H 0.0711 0.5249 0.3029 0.0509 Uiso 1.00 calc
H(15) H 0.6070 0.2552 -0.0944 0.0590 Uiso 1.00 calc
H(16) H 0.7035 0.2886 0.0307 0.0590 Uiso 1.00 calc
H(17) H 0.8504 0.1974 0.1778 0.0795 Uiso 1.00 calc
H(18) H 0.9542 0.0280 0.3191 0.2060 Uiso 1.00 calc
H(19) H 1.0658 0.0149 0.2106 0.2060 Uiso 1.00 calc
H(20) H 1.0043 0.1028 0.3063 0.2060 Uiso 1.00 calc
H(21) H 0.3085 0.1556 0.4927 0.1991 Uiso 1.00 calc
H(22) H 0.2476 0.1203 0.3363 0.1991 Uiso 1.00 calc
H(23) H 0.3525 0.0587 0.4232 0.1991 Uiso 1.00 calc
H(24) H 0.3901 0.0652 0.1337 0.1695 Uiso 1.00 calc
H(25) H 0.5490 0.0628 0.1508 0.1695 Uiso 1.00 calc
H(26) H 0.4958 0.0033 0.2196 0.1695 Uiso 1.00 calc
H(27) H 0.6000 0.0596 0.4545 0.2430 Uiso 1.00 calc
H(28) H 0.6488 0.1204 0.3846 0.2430 Uiso 1.00 calc
H(29) H 0.5570 0.1568 0.5220 0.2430 Uiso 1.00 calc
H(30) H 0.2587 0.2767 -0.2907 0.1276 Uiso 1.00 calc
H(31) H 0.1179 0.2615 -0.3685 0.1276 Uiso 1.00 calc
H(32) H 0.1162 0.3433 -0.2464 0.1276 Uiso 1.00 calc
H(33) H -0.0490 0.3094 -0.1196 0.1992 Uiso 1.00 calc
H(34) H -0.0421 0.2265 -0.2405 0.1992 Uiso 1.00 calc
H(35) H -0.0121 0.2227 -0.0749 0.1992 Uiso 1.00 calc
H(36) H 0.2231 0.1213 -0.1303 0.0794 Uiso 1.00 calc
H(37) H 0.1822 0.1231 -0.2955 0.0794 Uiso 1.00 calc
H(38) H 0.3214 0.1434 -0.2229 0.0794 Uiso 1.00 calc

loop_
_atom_site_aniso_label
_atom_site_aniso_U_11
_atom_site_aniso_U_22
_atom_site_aniso_U_33
_atom_site_aniso_U_12
_atom_site_aniso_U_13
_atom_site_aniso_U_23
Pt(1) 0.0277(2) 0.0298(2) 0.0373(2) -0.0045(1) 0.0067(1) 0.0101(1)
Pt(2) 0.0262(1) 0.0304(2) 0.0351(2) -0.0060(1) 0.0055(1) 0.0037(1)
O(1) 0.070(5) 0.049(4) 0.105(6) -0.020(4) 0.022(4) -0.015(4)
O(2) 0.090(7) 0.056(5) 0.21(1) 0.003(5) 0.058(7) 0.038(6)
O(3) 0.039(3) 0.038(3) 0.064(4) 0.004(2) 0.015(3) 0.026(3)
O(4) 0.032(3) 0.052(4) 0.045(3) -0.012(3) 0.006(2) -0.001(3)
O(5) 0.088(6) 0.053(5) 0.130(7) -0.035(4) -0.041(5) 0.023(4)
O(6) 0.053(4) 0.050(4) 0.063(4) -0.005(3) 0.014(3) 0.027(3)
O(7) 0.052(4) 0.086(5) 0.049(4) -0.015(4) -0.009(3) 0.023(3)
O(8) 0.045(4) 0.075(5) 0.074(4) 0.008(3) 0.020(3) 0.032(4)
O(9) 0.052(4) 0.096(6) 0.085(5) -0.039(4) -0.005(3) 0.046(4)
O(10) 0.065(5) 0.079(5) 0.097(5) 0.005(4) 0.011(4) 0.045(5)
O(11) 0.037(3) 0.082(5) 0.072(4) -0.013(3) 0.013(3) 0.005(4)
O(12) 0.066(5) 0.063(5) 0.125(6) -0.040(4) 0.019(4) -0.005(4)
O(13) 0.062(4) 0.049(4) 0.078(4) -0.004(3) 0.023(3) -0.004(3)
N(1) 0.050(4) 0.032(4) 0.061(4) -0.008(3) 0.027(3) 0.013(3)
N(2) 0.026(3) 0.054(4) 0.048(4) -0.009(3) 0.001(3) -0.001(3)
N(3) 0.035(4) 0.052(4) 0.045(4) -0.013(3) -0.002(3) 0.013(3)
N(4) 0.038(4) 0.051(4) 0.053(4) -0.007(3) 0.009(3) 0.025(3)
N(5) 0.037(4) 0.046(4) 0.049(4) -0.011(3) -0.002(3) 0.003(3)
N(6) 0.037(4) 0.037(4) 0.048(4) -0.001(3) 0.007(3) 0.011(3)
N(7) 0.034(4) 0.040(4) 0.062(5) -0.005(3) 0.005(3) 0.017(4)
N(8) 0.034(4) 0.065(5) 0.042(4) -0.004(4) 0.001(3) 0.023(4)
N(9) 0.038(4) 0.047(5) 0.059(4) -0.005(3) 0.005(3) 0.009(4)
C(1) 0.033(4) 0.056(6) 0.058(5) -0.005(4) 0.021(4) 0.012(4)
C(2) 0.044(5) 0.039(5) 0.064(5) -0.007(4) 0.024(4) 0.007(4)
C(3) 0.040(5) 0.054(6) 0.107(8) -0.003(5) 0.017(5) 0.026(6)
C(4) 0.065(8) 0.062(8) 0.16(1) 0.016(6) 0.042(8) 0.045(9)
C(5) 0.10(1) 0.17(2) 0.22(2) 0.03(1) -0.02(1) 0.10(2)
C(6) 0.045(4) 0.034(4) 0.041(4) -0.009(4) 0.012(3) 0.011(3)
C(7) 0.079(7) 0.039(5) 0.074(6) 0.009(5) 0.040(5) 0.023(5)
C(8) 0.17(1) 0.072(9) 0.28(2) 0.033(9) 0.17(1) 0.09(1)
C(9) 0.22(2) 0.035(7) 0.17(1) -0.025(9) 0.09(1) 0.012(8)
C(10) 0.22(2) 0.14(2) 0.29(2) -0.08(1) -0.16(2) 0.17(2)
C(11) 0.050(5) 0.036(4) 0.035(4) -0.007(4) 0.000(3) 0.011(3)
C(12) 0.045(5) 0.066(6) 0.042(5) -0.003(5) 0.000(4) -0.012(4)
C(13) 0.18(1) 0.048(7) 0.060(7) -0.005(8) -0.043(8) 0.010(5)
C(14) 0.060(8) 0.25(2) 0.11(1) -0.04(1) 0.004(7) -0.10(1)
C(15) 0.099(8) 0.043(5) 0.056(6) -0.026(6) 0.001(5) 0.005(4)

loop_
_atom_type_symbol
_atom_type_description
_atom_type_scat_dispersion_real
_atom_type_scat_dispersion_imag
_atom_type_scat_source
C C 0.003 0.002
;International Tables for Crystallography
(1992, Vol. C, Tables 4.2.6.8 and 6.1.1.1)
;
H H 0.000 0.000
;International Tables for Crystallography
(1992, Vol. C, Table 6.1.1.2)
;
N N 0.006 0.003
;International Tables for Crystallography
(1992, Vol. C, Tables 4.2.6.8 and 6.1.1.1)
;
O O 0.011 0.006
;International Tables for Crystallography
(1992, Vol. C, Tables 4.2.6.8 and 6.1.1.1)
;
Pt Pt -1.703 8.390
;International Tables for Crystallography
(1992, Vol. C, Tables 4.2.6.8 and 6.1.1.1)
;

loop_
_geom_angle_atom_site_label_1
_geom_angle_atom_site_label_2
_geom_angle_atom_site_label_3
_geom_angle
_geom_angle_site_symmetry_2
_geom_angle_site_symmetry_3
_geom_angle_publ_flag
Pt(2) Pt(1) O(3) 86.4(2) 1_555 1_555 yes
Pt(2) Pt(1) O(4) 85.9(2) 1_555 1_555 yes
Pt(2) Pt(1) N(3) 97.9(2) 1_555 1_555 yes
Pt(2) Pt(1) N(4) 96.9(2) 1_555 1_555 yes
Pt(2) Pt(1) C(1) 172.3(3) 1_555 1_555 yes
O(3) Pt(1) O(4) 91.4(3) 1_555 1_555 yes
O(3) Pt(1) N(3) 87.7(3) 1_555 1_555 yes
O(3) Pt(1) N(4) 176.7(2) 1_555 1_555 yes
O(3) Pt(1) C(1) 91.4(3) 1_555 1_555 yes
O(4) Pt(1) N(3) 176.1(2) 1_555 1_555 yes
O(4) Pt(1) N(4) 88.2(3) 1_555 1_555 yes
O(4) Pt(1) C(1) 86.8(3) 1_555 1_555 yes
N(3) Pt(1) N(4) 92.4(3) 1_555 1_555 yes
N(3) Pt(1) C(1) 89.4(3) 1_555 1_555 yes
N(4) Pt(1) C(1) 85.3(3) 1_555 1_555 yes
Pt(1) Pt(2) N(1) 79.7(2) 1_555 1_555 yes
Pt(1) Pt(2) N(2) 80.0(2) 1_555 1_555 yes
Pt(1) Pt(2) N(5) 105.2(2) 1_555 1_555 yes
Pt(1) Pt(2) N(6) 104.6(2) 1_555 1_555 yes
N(1) Pt(2) N(2) 90.0(3) 1_555 1_555 yes
N(1) Pt(2) N(5) 91.1(3) 1_555 1_555 yes
N(1) Pt(2) N(6) 175.7(3) 1_555 1_555 yes
N(2) Pt(2) N(5) 174.8(3) 1_555 1_555 yes
N(2) Pt(2) N(6) 90.1(3) 1_555 1_555 yes
N(5) Pt(2) N(6) 88.5(3) 1_555 1_555 yes
Pt(1) O(3) C(6) 121.2(5) 1_555 1_555 yes
Pt(1) O(4) C(11) 122.1(5) 1_555 1_555 yes
Pt(2) N(1) C(6) 130.4(6) 1_555 1_555 yes
Pt(2) N(2) C(11) 129.9(6) 1_555 1_555 yes
O(5) N(7) O(6) 118.7(8) 1_555 1_555 yes
O(5) N(7) O(7) 122.0(9) 1_555 1_555 yes
O(6) N(7) O(7) 119.3(8) 1_555 1_555 yes
O(8) N(8) O(9) 122.4(9) 1_555 1_555 yes
O(8) N(8) O(10) 116.0(8) 1_555 1_555 yes
O(9) N(8) O(10) 121.5(8) 1_555 1_555 yes
O(11) N(9) O(12) 119.4(8) 1_555 1_555 yes
O(11) N(9) O(13) 121.4(9) 1_555 1_555 yes
O(12) N(9) O(13) 119.2(8) 1_555 1_555 yes
Pt(1) C(1) C(2) 112.4(6) 1_555 1_555 yes
O(1) C(2) C(1) 116.5(9) 1_555 1_555 yes
O(1) C(2) C(3) 121.8(10) 1_555 1_555 yes
C(1) C(2) C(3) 121.7(9) 1_555 1_555 yes
C(2) C(3) C(4) 119(1) 1_555 1_555 yes
O(2) C(4) C(3) 119(1) 1_555 1_555 yes
O(2) C(4) C(5) 120(1) 1_555 1_555 yes
C(3) C(4) C(5) 120(1) 1_555 1_555 yes
O(3) C(6) N(1) 121.6(8) 1_555 1_555 yes
O(3) C(6) C(7) 114.2(8) 1_555 1_555 yes
N(1) C(6) C(7) 124.3(8) 1_555 1_555 yes
C(6) C(7) C(8) 110.0(9) 1_555 1_555 yes
C(6) C(7) C(9) 107.0(9) 1_555 1_555 yes
C(6) C(7) C(10) 106(1) 1_555 1_555 yes
C(8) C(7) C(9) 106(1) 1_555 1_555 yes
C(8) C(7) C(10) 114(1) 1_555 1_555 yes
C(9) C(7) C(10) 111(1) 1_555 1_555 yes
O(4) C(11) N(2) 121.5(8) 1_555 1_555 yes
O(4) C(11) C(12) 115.1(7) 1_555 1_555 yes
N(2) C(11) C(12) 123.2(8) 1_555 1_555 yes
C(11) C(12) C(13) 106.4(9) 1_555 1_555 yes
C(11) C(12) C(14) 112.6(8) 1_555 1_555 yes
C(11) C(12) C(15) 107.0(8) 1_555 1_555 yes
C(13) C(12) C(14) 108(1) 1_555 1_555 yes
C(13) C(12) C(15) 110.5(8) 1_555 1_555 yes
C(14) C(12) C(15) 111(1) 1_555 1_555 yes

loop_
_geom_bond_atom_site_label_1
_geom_bond_atom_site_label_2
_geom_bond_distance
_geom_bond_publ_flag
Pt(1) Pt(2) 2.7206(6) yes
Pt(1) O(3) 2.009(6) yes
Pt(1) O(4) 2.019(6) yes
Pt(1) N(3) 2.045(7) yes
Pt(1) N(4) 2.042(7) yes
Pt(1) C(1) 2.114(8) yes
Pt(2) N(1) 2.004(7) yes
Pt(2) N(2) 2.014(7) yes
Pt(2) N(5) 2.069(7) yes
Pt(2) N(6) 2.086(7) yes
O(1) C(2) 1.30(1) yes
O(2) C(4) 1.26(2) yes
O(3) C(6) 1.293(9) yes
O(4) C(11) 1.288(10) yes
O(5) N(7) 1.229(10) yes
O(6) N(7) 1.253(9) yes
O(7) N(7) 1.238(9) yes
O(8) N(8) 1.231(9) yes
O(9) N(8) 1.232(9) yes
O(10) N(8) 1.26(1) yes
O(11) N(9) 1.223(9) yes
O(12) N(9) 1.235(10) yes
O(13) N(9) 1.247(9) yes
N(1) C(6) 1.28(1) yes
N(2) C(11) 1.27(1) yes
C(1) C(2) 1.46(1) yes
C(2) C(3) 1.39(1) yes
C(3) C(4) 1.44(2) yes
C(4) C(5) 1.52(2) yes
C(6) C(7) 1.53(1) yes
C(7) C(8) 1.52(2) yes
C(7) C(9) 1.53(2) yes
C(7) C(10) 1.53(2) yes
C(11) C(12) 1.52(1) yes
C(12) C(13) 1.54(2) yes
C(12) C(14) 1.52(1) yes
C(12) C(15) 1.52(1) yes

loop_
_geom_contact_atom_site_label_1
_geom_contact_atom_site_label_2
_geom_contact_distance
_geom_contact_site_symmetry_2
Pt(1) Pt(2) 2.7206(6) .
Pt(2) O(12) 2.818(7) 1_455
Pt(2) O(13) 3.466(7) 1_455
Pt(2) N(9) 3.541(8) 1_455
O(1) C(9) 3.43(2) 2_655
O(2) C(5) 3.42(2) 2_755
O(2) C(4) 3.44(1) 2_755
O(2) O(2) 3.56(2) 2_755
O(5) N(5) 3.05(1) .
O(5) O(8) 3.33(1) 2_666
O(5) N(3) 3.53(1) .
O(6) O(11) 2.954(9) .
O(6) N(3) 3.009(10) 2_666
O(6) O(8) 3.066(9) 2_666
O(6) N(5) 3.089(9) .
O(6) O(6) 3.11(1) 2_666
O(6) N(5) 3.132(10) 2_666
O(6) N(3) 3.143(9) .
O(6) N(6) 3.325(10) 2_666
O(6) N(4) 3.46(1) 2_666
O(7) N(4) 2.95(1) 2_666
O(7) N(4) 3.102(9) 1_556
O(7) O(8) 3.185(9) 2_666
O(7) N(6) 3.25(1) 2_666
O(7) N(8) 3.264(10) 1_556
O(7) O(8) 3.349(10) 1_556
O(7) O(9) 3.431(10) 1_556
O(7) C(1) 3.55(1) 1_556
O(8) N(4) 2.893(9) 2_665
O(8) N(7) 2.961(9) 2_666
O(8) N(3) 3.00(1) .
O(8) N(4) 3.09(1) .
O(8) N(5) 3.168(10) 2_666
O(9) N(6) 3.086(10) 1_655
O(9) N(6) 3.098(10) 2_665
O(9) N(4) 3.104(10) 2_665
O(9) O(9) 3.58(1) 2_765
O(10) N(9) 2.96(1) .
O(10) N(2) 3.000(10) 1_655
O(10) O(13) 3.12(1) .
O(10) O(12) 3.22(1) .
O(10) N(3) 3.27(1) .
O(10) C(14) 3.34(1) 1_655
O(10) O(11) 3.34(1) .
O(10) C(1) 3.49(1) .
O(11) N(3) 2.881(9) .
O(11) N(6) 3.104(10) 2_666
O(11) N(7) 3.216(9) .
O(11) N(5) 3.22(1) 2_666
O(12) N(5) 2.923(10) 1_655
O(12) O(12) 3.13(2) 2_766
O(12) N(6) 3.23(1) 2_666
O(12) N(1) 3.33(1) 1_655
O(12) N(5) 3.43(1) 2_666
O(12) C(13) 3.49(1) 1_656
O(12) N(6) 3.51(1) 1_655
O(13) N(1) 2.964(10) 1_655
O(13) C(13) 3.50(1) 1_656
O(13) C(3) 3.58(1) .
O(13) N(2) 3.60(1) 1_655
N(1) N(9) 3.58(1) 1_455
N(4) N(8) 3.31(1) 2_665
N(4) N(7) 3.55(1) 2_666
N(5) N(7) 3.40(1) .
N(6) N(9) 3.55(1) 2_666
N(9) C(13) 3.43(1) 1_656

loop_
_geom_torsion_atom_site_label_1
_geom_torsion_atom_site_label_2
_geom_torsion_atom_site_label_3
_geom_torsion_atom_site_label_4
_geom_torsion
_geom_torsion_site_symmetry_1
_geom_torsion_site_symmetry_2
_geom_torsion_site_symmetry_3
_geom_torsion_site_symmetry_4
_geom_torsion_publ_flag
Pt(1) Pt(2) N(1) C(6) 2.9(8) 1_555 1_555 1_555 1_555 yes
Pt(1) Pt(2) N(2) C(11) 8.1(8) 1_555 1_555 1_555 1_555 yes
Pt(1) O(3) C(6) N(1) -10(1) 1_555 1_555 1_555 1_555 yes
Pt(1) O(3) C(6) C(7) 168.9(7) 1_555 1_555 1_555 1_555 yes
Pt(1) O(4) C(11) N(2) -1(1) 1_555 1_555 1_555 1_555 yes
Pt(1) O(4) C(11) C(12) 174.1(6) 1_555 1_555 1_555 1_555 yes
Pt(1) C(1) C(2) O(1) 88.0(9) 1_555 1_555 1_555 1_555 yes
Pt(1) C(1) C(2) C(3) -91.2(9) 1_555 1_555 1_555 1_555 yes
Pt(2) Pt(1) O(3) C(6) 9.3(6) 1_555 1_555 1_555 1_555 yes
Pt(2) Pt(1) O(4) C(11) 5.1(6) 1_555 1_555 1_555 1_555 yes
Pt(2) Pt(1) C(1) C(2) -68(2) 1_555 1_555 1_555 1_555 yes
Pt(2) N(1) C(6) O(3) 3(1) 1_555 1_555 1_555 1_555 yes
Pt(2) N(1) C(6) C(7) -175.6(8) 1_555 1_555 1_555 1_555 yes
Pt(2) N(2) C(11) O(4) -6(1) 1_555 1_555 1_555 1_555 yes
Pt(2) N(2) C(11) C(12) 178.4(7) 1_555 1_555 1_555 1_555 yes
O(1) C(2) C(3) C(4) -1(1) 1_555 1_555 1_555 1_555 yes
O(2) C(4) C(3) C(2) 3(1) 1_555 1_555 1_555 1_555 yes
O(3) Pt(1) Pt(2) N(1) -5.0(3) 1_555 1_555 1_555 1_555 yes
O(3) Pt(1) Pt(2) N(2) -96.8(3) 1_555 1_555 1_555 1_555 yes
O(3) Pt(1) Pt(2) N(5) 83.3(3) 1_555 1_555 1_555 1_555 yes
O(3) Pt(1) Pt(2) N(6) 175.7(3) 1_555 1_555 1_555 1_555 yes
O(3) Pt(1) O(4) C(11) 91.4(7) 1_555 1_555 1_555 1_555 yes
O(3) Pt(1) C(1) C(2) 4.7(7) 1_555 1_555 1_555 1_555 yes
O(3) C(6) C(7) C(8) -172(1) 1_555 1_555 1_555 1_555 yes
O(3) C(6) C(7) C(9) -57(1) 1_555 1_555 1_555 1_555 yes
O(3) C(6) C(7) C(10) 62(1) 1_555 1_555 1_555 1_555 yes
O(4) Pt(1) Pt(2) N(1) 86.7(3) 1_555 1_555 1_555 1_555 yes
O(4) Pt(1) Pt(2) N(2) -5.1(3) 1_555 1_555 1_555 1_555 yes
O(4) Pt(1) Pt(2) N(5) 175.0(3) 1_555 1_555 1_555 1_555 yes
O(4) Pt(1) Pt(2) N(6) -92.6(3) 1_555 1_555 1_555 1_555 yes
O(4) Pt(1) O(3) C(6) -76.5(7) 1_555 1_555 1_555 1_555 yes
O(4) Pt(1) C(1) C(2) -86.7(7) 1_555 1_555 1_555 1_555 yes
O(4) C(11) C(12) C(13) -65(1) 1_555 1_555 1_555 1_555 yes
O(4) C(11) C(12) C(14) 175(1) 1_555 1_555 1_555 1_555 yes
O(4) C(11) C(12) C(15) 52(1) 1_555 1_555 1_555 1_555 yes
N(1) Pt(2) Pt(1) N(3) -92.2(3) 1_555 1_555 1_555 1_555 yes
N(1) Pt(2) Pt(1) N(4) 174.3(3) 1_555 1_555 1_555 1_555 yes
N(1) Pt(2) Pt(1) C(1) 68(1) 1_555 1_555 1_555 1_555 yes
N(1) Pt(2) N(2) C(11) -71.4(9) 1_555 1_555 1_555 1_555 yes
N(1) C(6) C(7) C(8) 6(1) 1_555 1_555 1_555 1_555 yes
N(1) C(6) C(7) C(9) 121(1) 1_555 1_555 1_555 1_555 yes
N(1) C(6) C(7) C(10) -118(1) 1_555 1_555 1_555 1_555 yes
N(2) Pt(2) Pt(1) N(3) 176.0(3) 1_555 1_555 1_555 1_555 yes
N(2) Pt(2) Pt(1) N(4) 82.5(3) 1_555 1_555 1_555 1_555 yes
N(2) Pt(2) Pt(1) C(1) -23(1) 1_555 1_555 1_555 1_555 yes
N(2) Pt(2) N(1) C(6) 82.7(9) 1_555 1_555 1_555 1_555 yes
N(2) C(11) C(12) C(13) 109(1) 1_555 1_555 1_555 1_555 yes
N(2) C(11) C(12) C(14) -9(1) 1_555 1_555 1_555 1_555 yes
N(2) C(11) C(12) C(15) -132.7(10) 1_555 1_555 1_555 1_555 yes
N(3) Pt(1) Pt(2) N(5) -3.9(3) 1_555 1_555 1_555 1_555 yes
N(3) Pt(1) Pt(2) N(6) 88.5(3) 1_555 1_555 1_555 1_555 yes
N(3) Pt(1) O(3) C(6) 107.4(7) 1_555 1_555 1_555 1_555 yes
N(3) Pt(1) O(4) C(11) 169(3) 1_555 1_555 1_555 1_555 yes
N(3) Pt(1) C(1) C(2) 92.4(7) 1_555 1_555 1_555 1_555 yes
N(4) Pt(1) Pt(2) N(5) -97.4(3) 1_555 1_555 1_555 1_555 yes
N(4) Pt(1) Pt(2) N(6) -5.0(3) 1_555 1_555 1_555 1_555 yes
N(4) Pt(1) O(3) C(6) -159(4) 1_555 1_555 1_555 1_555 yes
N(4) Pt(1) O(4) C(11) -91.9(7) 1_555 1_555 1_555 1_555 yes
N(4) Pt(1) C(1) C(2) -175.1(7) 1_555 1_555 1_555 1_555 yes
N(5) Pt(2) Pt(1) C(1) 156(1) 1_555 1_555 1_555 1_555 yes
N(5) Pt(2) N(1) C(6) -102.4(9) 1_555 1_555 1_555 1_555 yes
N(5) Pt(2) N(2) C(11) -173(2) 1_555 1_555 1_555 1_555 yes
N(6) Pt(2) Pt(1) C(1) -111(1) 1_555 1_555 1_555 1_555 yes
N(6) Pt(2) N(1) C(6) 173(3) 1_555 1_555 1_555 1_555 yes
N(6) Pt(2) N(2) C(11) 112.9(9) 1_555 1_555 1_555 1_555 yes
C(1) Pt(1) O(3) C(6) -163.3(7) 1_555 1_555 1_555 1_555 yes
C(1) Pt(1) O(4) C(11) -177.3(7) 1_555 1_555 1_555 1_555 yes
C(1) C(2) C(3) C(4) 178.0(10) 1_555 1_555 1_555 1_555 yes
C(2) C(3) C(4) C(5) -177(1) 1_555 1_555 1_555 1_555 yes
